data_2240575
loop_
_publ_author_name
'A\,sk\?in, G\"ul\,cin \,Sefiye'
'Necefo\(glu, Hacali'
'Tonbul, Ali Murat'
'Dilek, Nefise'
'H\"okelek, Tuncer'

_publ_section_title
;
 Crystal structure of
 poly[bis(\m-nicotinamide-\k^2^<i>N</i>^1^:<i>O</i>)bis(\m-4-nitrobenzoato-\k^2^<i>O</i>^1^:<i>O</i>^1'^)zinc]
;
_journal_coeditor_code SU5099
_journal_issue 5
_journal_name_full 'Acta Crystallographica Section E'
_journal_page_first 479
_journal_page_last 482
_journal_paper_doi 10.1107/S2056989015006490
_journal_volume 71
_journal_year 2015
_chemical_formula_iupac '[Zn (C6 H6 N2 O1)2 (C7 H4 N1 O4)2]'
_chemical_formula_moiety 'C26 H20 N6 O10 Zn'
_chemical_formula_sum 'C26 H20 N6 O10 Zn'
_chemical_formula_weight 641.87
_chemical_name_systematic
Poly[bis(\m-nicotinamide-\k^2^<i>N</i>^1^:<i>O</i>)bis(\m-4-nitrobenzoato-\k^2^<i>O</i>^1^:<i>O</i>^1'^)zinc]
_space_group_IT_number 2
_symmetry_cell_setting triclinic
_symmetry_space_group_name_Hall '-P 1'
_symmetry_space_group_name_H-M 'P -1'
_atom_sites_solution_hydrogens geom
_atom_sites_solution_primary direct
_atom_sites_solution_secondary difmap
_audit_creation_method SHELXL-97
_cell_angle_alpha 109.846(4)
_cell_angle_beta 93.618(3)
_cell_angle_gamma 104.815(4)
_cell_formula_units_Z 2
_cell_length_a 9.5118(3)
_cell_length_b 10.5591(3)
_cell_length_c 14.5326(5)
_cell_measurement_reflns_used 9922
_cell_measurement_temperature 296(2)
_cell_measurement_theta_max 28.35
_cell_measurement_theta_min 2.49
_cell_volume 1309.11(9)
_computing_cell_refinement
;
<i>SAINT</i> (Bruker, 2012)
;
_computing_data_collection
;
<i>APEX2</i> (Bruker, 2012)
;
_computing_data_reduction
;
<i>SAINT</i> (Bruker, 2012)
;
_computing_molecular_graphics
;
<i>ORTEP-3</i> for Windows (Farrugia, 2012)
;
_computing_publication_material
;
WinGX (Farrugia, 2012) and PLATON (Spek, 2009)
;
_computing_structure_refinement
;
<i>SHELXL97</i> (Sheldrick, 2008)
;
_computing_structure_solution
;
<i>SHELXS97</i> (Sheldrick, 2008)
;
_diffrn_ambient_temperature 296(2)
_diffrn_measured_fraction_theta_full 0.994
_diffrn_measured_fraction_theta_max 0.994
_diffrn_measurement_device_type 'Bruker SMART BREEZE CCD'
_diffrn_measurement_method '\f and \w scans'
_diffrn_radiation_monochromator graphite
_diffrn_radiation_source 'fine-focus sealed tube'
_diffrn_radiation_type MoK\a
_diffrn_radiation_wavelength 0.71073
_diffrn_reflns_av_R_equivalents 0.0233
_diffrn_reflns_av_sigmaI/netI 0.0158
_diffrn_reflns_limit_h_max 12
_diffrn_reflns_limit_h_min -12
_diffrn_reflns_limit_k_max 14
_diffrn_reflns_limit_k_min -13
_diffrn_reflns_limit_l_max 19
_diffrn_reflns_limit_l_min -19
_diffrn_reflns_number 34333
_diffrn_reflns_theta_full 28.38
_diffrn_reflns_theta_max 28.38
_diffrn_reflns_theta_min 1.51
_exptl_absorpt_coefficient_mu 1.010
_exptl_absorpt_correction_T_max 0.705
_exptl_absorpt_correction_T_min 0.635
_exptl_absorpt_correction_type multi-scan
_exptl_absorpt_process_details
;
(<i>SADABS</i>; Bruker, 2012)
;
_exptl_crystal_colour yellow
_exptl_crystal_density_diffrn 1.628
_exptl_crystal_density_method 'not measured'
_exptl_crystal_description block
_exptl_crystal_F_000 656
_exptl_crystal_size_max 0.50
_exptl_crystal_size_mid 0.37
_exptl_crystal_size_min 0.33
_refine_diff_density_max 1.287
_refine_diff_density_min -0.595
_refine_ls_extinction_method none
_refine_ls_goodness_of_fit_ref 1.093
_refine_ls_hydrogen_treatment constr
_refine_ls_matrix_type full
_refine_ls_number_parameters 388
_refine_ls_number_reflns 6520
_refine_ls_number_restraints 0
_refine_ls_restrained_S_all 1.093
_refine_ls_R_factor_all 0.0794
_refine_ls_R_factor_gt 0.0727
_refine_ls_shift/su_max 0.000
_refine_ls_shift/su_mean 0.000
_refine_ls_structure_factor_coef Fsqd
_refine_ls_weighting_details 'calc w=1/[\s^2^(Fo^2^)+(0.1490P)^2^+3.1586P] where P=(Fo^2^+2Fc^2^)/3'
_refine_ls_weighting_scheme calc
_refine_ls_wR_factor_gt 0.2286
_refine_ls_wR_factor_ref 0.2377
_reflns_number_gt 5816
_reflns_number_total 6520
_reflns_threshold_expression I>2\s(I)
_cod_data_source_file su5099sup1.cf
_cod_data_source_block I
_cod_database_code 2240575

loop_
_symmetry_equiv_pos_as_xyz
'x, y, z'
'-x, -y, -z'

loop_
_atom_site_type_symbol
_atom_site_label
_atom_site_fract_x
_atom_site_fract_y
_atom_site_fract_z
_atom_site_U_iso_or_equiv
_atom_site_adp_type
_atom_site_calc_flag
_atom_site_refinement_flags
_atom_site_occupancy
_atom_site_symmetry_multiplicity
Zn Zn1 0.88909(4) 0.14132(4) 0.11465(3) 0.02880(19) Uani d . 1 1
O O1 0.8671(3) 0.4391(3) 0.3500(2) 0.0410(8) Uani d . 1 1
O O2 0.9117(3) 0.3588(3) 0.19518(19) 0.0266(5) Uani d . 1 1
O O3 1.5920(5) 0.8555(6) 0.3452(4) 0.0923(19) Uani d . 1 1
O O4 1.5777(4) 0.8861(4) 0.4965(3) 0.0560(10) Uani d . 1 1
O O5 1.1523(3) 0.0826(2) -0.05180(18) 0.0230(5) Uani d . 1 1
O O6 1.1170(3) 0.2086(3) 0.09758(19) 0.0266(5) Uani d . 1 1
O O7 1.8536(4) 0.5337(5) 0.0411(4) 0.0741(14) Uani d . 1 1
O O8 1.8302(4) 0.6372(4) 0.1922(4) 0.0651(12) Uani d . 1 1
O O9 1.4003(3) 0.3463(3) 0.3975(2) 0.0315(6) Uani d . 1 1
O O10 0.3467(2) -0.0828(3) -0.14454(17) 0.0235(5) Uani d . 1 1
N N1 1.5271(4) 0.8314(4) 0.4092(3) 0.0437(9) Uani d . 1 1
N N2 1.7850(4) 0.5475(4) 0.1102(4) 0.0464(10) Uani d . 1 1
N N3 0.9685(3) 0.1292(3) 0.2625(2) 0.0209(5) Uani d . 1 1
N N4 1.3297(3) 0.4235(4) 0.5466(2) 0.0301(7) Uani d . 1 1
H H4A 1.4152 0.4830 0.5733 0.036 Uiso calc R 1 1
H H4B 1.2605 0.4171 0.5816 0.036 Uiso calc R 1 1
N N5 0.7923(3) 0.1216(3) -0.0391(2) 0.0192(5) Uani d . 1 1
N N6 0.3979(3) -0.2171(3) -0.2888(2) 0.0257(6) Uani d . 1 1
H H6A 0.3090 -0.2722 -0.3076 0.031 Uiso calc R 1 1
H H6B 0.4633 -0.2315 -0.3263 0.031 Uiso calc R 1 1
C C1 0.9464(4) 0.4401(3) 0.2850(3) 0.0231(6) Uani d . 1 1
C C2 1.0981(4) 0.5454(3) 0.3168(2) 0.0212(6) Uani d . 1 1
C C3 1.1568(4) 0.6153(4) 0.4178(3) 0.0337(8) Uani d . 1 1
H H3 1.1008 0.5981 0.4648 0.040 Uiso calc R 1 1
C C4 1.2969(5) 0.7097(5) 0.4486(3) 0.0377(9) Uani d . 1 1
H H4 1.3356 0.7566 0.5157 0.045 Uiso calc R 1 1
C C5 1.3777(4) 0.7324(4) 0.3772(3) 0.0295(8) Uani d . 1 1
C C6 1.3225(4) 0.6662(5) 0.2774(3) 0.0351(8) Uani d . 1 1
H H6 1.3786 0.6851 0.2309 0.042 Uiso calc R 1 1
C C7 1.1821(4) 0.5709(4) 0.2470(3) 0.0298(8) Uani d . 1 1
H H7 1.1444 0.5241 0.1798 0.036 Uiso calc R 1 1
C C8 1.1944(3) 0.1804(3) 0.0309(2) 0.0161(5) Uani d . 1 1
C C9 1.3506(3) 0.2755(3) 0.0529(2) 0.0170(6) Uani d . 1 1
C C10 1.4151(4) 0.3680(4) 0.1489(3) 0.0291(7) Uani d . 1 1
H H10 1.3613 0.3707 0.2004 0.035 Uiso calc R 1 1
C C11 1.5580(4) 0.4561(5) 0.1691(3) 0.0359(9) Uani d . 1 1
H H11 1.6008 0.5176 0.2333 0.043 Uiso calc R 1 1
C C12 1.6357(4) 0.4502(4) 0.0910(3) 0.0300(8) Uani d . 1 1
C C13 1.5764(4) 0.3579(4) -0.0052(3) 0.0334(8) Uani d . 1 1
H H13 1.6314 0.3547 -0.0562 0.040 Uiso calc R 1 1
C C14 1.4334(4) 0.2706(4) -0.0237(3) 0.0269(7) Uani d . 1 1
H H14 1.3919 0.2079 -0.0879 0.032 Uiso calc R 1 1
C C15 1.1025(3) 0.2154(3) 0.3102(2) 0.0198(6) Uani d . 1 1
H H15 1.1637 0.2597 0.2758 0.024 Uiso calc R 1 1
C C16 1.1542(3) 0.2416(3) 0.4080(2) 0.0188(6) Uani d . 1 1
C C17 1.0644(4) 0.1754(4) 0.4601(3) 0.0308(8) Uani d . 1 1
H H17 1.0946 0.1935 0.5266 0.037 Uiso calc R 1 1
C C18 0.9282(4) 0.0815(5) 0.4100(3) 0.0363(9) Uani d . 1 1
H H18 0.8671 0.0319 0.4417 0.044 Uiso calc R 1 1
C C19 0.8841(4) 0.0623(4) 0.3123(3) 0.0275(7) Uani d . 1 1
H H19 0.7920 0.0002 0.2799 0.033 Uiso calc R 1 1
C C20 1.3046(3) 0.3414(3) 0.4512(2) 0.0203(6) Uani d . 1 1
C C21 0.6540(3) 0.0355(3) -0.0750(2) 0.0176(6) Uani d . 1 1
H H21 0.5976 0.0097 -0.0307 0.021 Uiso calc R 1 1
C C22 0.5908(3) -0.0170(3) -0.1739(2) 0.0154(5) Uani d . 1 1
C C23 0.6756(4) 0.0196(4) -0.2406(3) 0.0247(7) Uani d . 1 1
H H23 0.6386 -0.0170 -0.3081 0.030 Uiso calc R 1 1
C C24 0.8167(4) 0.1120(4) -0.2041(3) 0.0299(8) Uani d . 1 1
H H24 0.8746 0.1411 -0.2466 0.036 Uiso calc R 1 1
C C25 0.8706(3) 0.1609(4) -0.1032(3) 0.0241(7) Uani d . 1 1
H H25 0.9651 0.2234 -0.0794 0.029 Uiso calc R 1 1
C C26 0.4345(3) -0.1097(3) -0.2019(2) 0.0156(5) Uani d . 1 1

loop_
_atom_site_aniso_label
_atom_site_aniso_U_11
_atom_site_aniso_U_22
_atom_site_aniso_U_33
_atom_site_aniso_U_12
_atom_site_aniso_U_13
_atom_site_aniso_U_23
Zn1 0.0193(3) 0.0303(3) 0.0256(3) 0.00170(18) 0.00168(17) 0.00104(19)
O1 0.0224(13) 0.0400(16) 0.0361(16) -0.0070(11) 0.0135(11) -0.0058(12)
O2 0.0249(12) 0.0188(11) 0.0245(12) 0.0026(9) -0.0005(9) -0.0028(9)
O3 0.045(2) 0.110(4) 0.081(3) -0.040(3) 0.011(2) 0.031(3)
O4 0.0332(17) 0.050(2) 0.062(2) -0.0093(15) -0.0172(16) 0.0128(18)
O5 0.0187(11) 0.0177(11) 0.0223(11) 0.0009(9) -0.0003(9) -0.0014(9)
O6 0.0118(11) 0.0315(13) 0.0234(12) -0.0019(9) 0.0054(9) -0.0002(10)
O7 0.0295(18) 0.081(3) 0.101(4) -0.0137(18) 0.022(2) 0.040(3)
O8 0.0286(17) 0.046(2) 0.096(3) -0.0137(15) -0.0084(19) 0.018(2)
O9 0.0135(11) 0.0370(14) 0.0249(12) -0.0004(10) 0.0065(9) -0.0068(10)
O10 0.0099(10) 0.0289(12) 0.0188(11) 0.0011(9) 0.0031(8) -0.0038(9)
N1 0.0233(16) 0.0369(19) 0.059(2) -0.0085(14) -0.0031(16) 0.0177(18)
N2 0.0146(15) 0.040(2) 0.085(3) -0.0043(14) 0.0024(17) 0.033(2)
N3 0.0121(12) 0.0215(13) 0.0204(13) -0.0026(10) -0.0018(9) 0.0036(10)
N4 0.0171(13) 0.0356(17) 0.0186(14) -0.0027(12) 0.0024(10) -0.0055(12)
N5 0.0084(11) 0.0199(12) 0.0218(13) -0.0016(9) -0.0011(9) 0.0034(10)
N6 0.0143(12) 0.0277(15) 0.0193(13) -0.0015(10) 0.0047(10) -0.0054(11)
C1 0.0163(14) 0.0167(14) 0.0266(16) 0.0015(11) 0.0037(12) -0.0015(12)
C2 0.0168(14) 0.0168(14) 0.0223(15) 0.0006(11) 0.0027(11) 0.0012(11)
C3 0.0270(18) 0.038(2) 0.0215(16) -0.0058(15) 0.0042(13) 0.0036(15)
C4 0.030(2) 0.041(2) 0.0248(18) -0.0070(17) -0.0043(15) 0.0061(16)
C5 0.0173(15) 0.0241(17) 0.039(2) -0.0046(13) -0.0007(14) 0.0107(15)
C6 0.0282(19) 0.037(2) 0.034(2) -0.0034(15) 0.0099(15) 0.0140(16)
C7 0.0275(18) 0.0305(18) 0.0213(16) -0.0030(14) 0.0043(13) 0.0055(14)
C8 0.0091(12) 0.0141(13) 0.0211(14) 0.0007(10) 0.0018(10) 0.0037(11)
C9 0.0098(12) 0.0141(13) 0.0237(15) 0.0011(10) 0.0036(11) 0.0044(11)
C10 0.0178(15) 0.0339(19) 0.0231(16) -0.0056(13) 0.0014(12) 0.0052(14)
C11 0.0220(17) 0.037(2) 0.0325(19) -0.0087(15) -0.0044(14) 0.0066(16)
C12 0.0115(14) 0.0246(17) 0.053(2) -0.0024(12) 0.0013(14) 0.0205(16)
C13 0.0211(17) 0.036(2) 0.047(2) 0.0062(15) 0.0187(16) 0.0191(18)
C14 0.0214(16) 0.0251(16) 0.0289(17) 0.0023(13) 0.0110(13) 0.0056(13)
C15 0.0125(13) 0.0224(15) 0.0176(14) -0.0010(11) 0.0008(10) 0.0035(11)
C16 0.0115(13) 0.0202(14) 0.0176(14) 0.0003(11) -0.0003(10) 0.0020(11)
C17 0.0218(16) 0.041(2) 0.0258(17) -0.0033(15) -0.0018(13) 0.0171(16)
C18 0.0227(17) 0.045(2) 0.037(2) -0.0087(16) -0.0014(15) 0.0245(18)
C19 0.0145(14) 0.0291(17) 0.0321(18) -0.0062(12) -0.0023(12) 0.0133(14)
C20 0.0119(13) 0.0220(15) 0.0178(14) 0.0015(11) -0.0009(10) -0.0009(12)
C21 0.0087(12) 0.0214(14) 0.0163(13) -0.0003(10) 0.0006(10) 0.0028(11)
C22 0.0083(12) 0.0182(13) 0.0172(13) 0.0027(10) 0.0024(10) 0.0041(11)
C23 0.0169(15) 0.0356(18) 0.0205(15) 0.0023(13) 0.0042(12) 0.0129(14)
C24 0.0168(15) 0.041(2) 0.0340(19) -0.0005(14) 0.0056(13) 0.0225(16)
C25 0.0106(13) 0.0252(16) 0.0347(18) -0.0020(11) 0.0005(12) 0.0150(14)
C26 0.0085(12) 0.0188(13) 0.0142(12) 0.0013(10) 0.0008(9) 0.0019(11)

loop_
_atom_type_symbol
_atom_type_description
_atom_type_scat_dispersion_real
_atom_type_scat_dispersion_imag
_atom_type_scat_source
C C 0.0033 0.0016 'International Tables Vol C Tables 4.2.6.8 and 6.1.1.4'
H H 0.0000 0.0000 'International Tables Vol C Tables 4.2.6.8 and 6.1.1.4'
N N 0.0061 0.0033 'International Tables Vol C Tables 4.2.6.8 and 6.1.1.4'
O O 0.0106 0.0060 'International Tables Vol C Tables 4.2.6.8 and 6.1.1.4'
Zn Zn 0.2839 1.4301 'International Tables Vol C Tables 4.2.6.8 and 6.1.1.4'

loop_
_geom_angle_atom_site_label_1
_geom_angle_atom_site_label_2
_geom_angle_atom_site_label_3
_geom_angle_site_symmetry_1
_geom_angle_site_symmetry_3
_geom_angle
O2 Zn1 O5 . 2_755 170.95(10)
O2 Zn1 O6 . . 86.90(10)
O2 Zn1 O10 . 2_655 89.70(10)
O2 Zn1 N3 . . 87.21(10)
O2 Zn1 N5 . . 99.61(10)
O5 Zn1 O6 2_755 . 99.77(10)
O5 Zn1 O10 2_755 2_655 83.34(9)
O5 Zn1 N3 2_755 . 86.87(10)
O5 Zn1 N5 2_755 . 85.89(10)
O6 Zn1 O10 . 2_655 175.66(8)
O6 Zn1 N3 . . 88.43(10)
O6 Zn1 N5 . . 95.75(10)
O10 Zn1 N3 2_655 . 88.71(9)
O10 Zn1 N5 2_655 . 87.48(9)
N5 Zn1 N3 . . 172.16(10)
C1 O2 Zn1 . . 135.7(2)
C8 O5 Zn1 . 2_755 138.9(2)
C8 O6 Zn1 . . 137.8(2)
C26 O10 Zn1 . 2_655 147.3(2)
O3 N1 C5 . . 117.1(4)
O4 N1 O3 . . 123.5(4)
O4 N1 C5 . . 119.3(4)
O7 N2 C12 . . 117.3(4)
O8 N2 O7 . . 124.5(4)
O8 N2 C12 . . 118.2(4)
C15 N3 Zn1 . . 116.4(2)
C19 N3 Zn1 . . 125.3(2)
C19 N3 C15 . . 117.4(3)
C20 N4 H4A . . 120.0
C20 N4 H4B . . 120.0
H4A N4 H4B . . 120.0
C21 N5 Zn1 . . 115.9(2)
C25 N5 Zn1 . . 124.9(2)
C25 N5 C21 . . 117.3(3)
C26 N6 H6A . . 120.0
C26 N6 H6B . . 120.0
H6A N6 H6B . . 120.0
O1 C1 O2 . . 125.5(3)
O1 C1 C2 . . 117.3(3)
O2 C1 C2 . . 117.1(3)
C3 C2 C1 . . 119.9(3)
C7 C2 C1 . . 120.6(3)
C7 C2 C3 . . 119.4(3)
C2 C3 H3 . . 119.5
C4 C3 C2 . . 120.9(3)
C4 C3 H3 . . 119.5
C3 C4 H4 . . 120.9
C5 C4 C3 . . 118.2(4)
C5 C4 H4 . . 120.9
C6 C5 C4 . . 122.2(3)
C6 C5 N1 . . 119.2(4)
C4 C5 N1 . . 118.7(4)
C5 C6 C7 . . 119.3(3)
C5 C6 H6 . . 120.4
C7 C6 H6 . . 120.4
C2 C7 C6 . . 120.0(3)
C2 C7 H7 . . 120.0
C6 C7 H7 . . 120.0
O5 C8 O6 . . 125.6(3)
O5 C8 C9 . . 117.8(3)
O6 C8 C9 . . 116.6(3)
C10 C9 C8 . . 121.1(3)
C10 C9 C14 . . 119.0(3)
C14 C9 C8 . . 119.9(3)
C9 C10 H10 . . 119.4
C11 C10 C9 . . 121.1(3)
C11 C10 H10 . . 119.4
C10 C11 H11 . . 120.9
C12 C11 C10 . . 118.3(4)
C12 C11 H11 . . 120.9
C11 C12 N2 . . 119.1(4)
C13 C12 N2 . . 118.6(4)
C13 C12 C11 . . 122.3(3)
C12 C13 H13 . . 120.7
C14 C13 C12 . . 118.5(3)
C14 C13 H13 . . 120.7
C9 C14 H14 . . 119.6
C13 C14 C9 . . 120.8(3)
C13 C14 H14 . . 119.6
N3 C15 C16 . . 123.3(3)
N3 C15 H15 . . 118.3
C16 C15 H15 . . 118.3
C15 C16 C17 . . 119.0(3)
C15 C16 C20 . . 117.1(3)
C17 C16 C20 . . 123.9(3)
C16 C17 H17 . . 121.0
C18 C17 C16 . . 118.0(3)
C18 C17 H17 . . 121.0
C17 C18 H18 . . 120.3
C19 C18 C17 . . 119.3(3)
C19 C18 H18 . . 120.3
N3 C19 C18 . . 122.9(3)
N3 C19 H19 . . 118.5
C18 C19 H19 . . 118.5
O9 C20 N4 . . 122.6(3)
O9 C20 C16 . . 119.4(3)
N4 C20 C16 . . 118.0(3)
N5 C21 C22 . . 123.9(3)
N5 C21 H21 . . 118.0
C22 C21 H21 . . 118.0
C21 C22 C23 . . 118.2(3)
C21 C22 C26 . . 117.5(3)
C23 C22 C26 . . 124.3(3)
C22 C23 H23 . . 120.8
C24 C23 C22 . . 118.4(3)
C24 C23 H23 . . 120.8
C23 C24 C25 . . 119.4(3)
C23 C24 H24 . . 120.3
C25 C24 H24 . . 120.3
N5 C25 C24 . . 122.7(3)
N5 C25 H25 . . 118.7
C24 C25 H25 . . 118.7
O10 C26 N6 . . 123.5(3)
O10 C26 C22 . . 119.1(3)
N6 C26 C22 . . 117.4(3)

loop_
_geom_bond_atom_site_label_1
_geom_bond_atom_site_label_2
_geom_bond_site_symmetry_2
_geom_bond_distance
_geom_bond_publ_flag
Zn1 O2 . 2.140(2) y
Zn1 O5 2_755 2.142(2) y
Zn1 O6 . 2.160(2) y
Zn1 O10 2_655 2.280(2) y
Zn1 N3 . 2.288(3) y
Zn1 N5 . 2.282(3) y
O1 C1 . 1.247(4) ?
O2 C1 . 1.261(4) ?
O4 N1 . 1.208(6) ?
O5 Zn1 2_755 2.142(2) ?
O5 C8 . 1.248(4) ?
O6 C8 . 1.255(4) ?
O9 C20 . 1.239(4) ?
O10 Zn1 2_655 2.280(2) ?
N1 O3 . 1.210(6) ?
N2 O7 . 1.220(7) ?
N2 O8 . 1.210(7) ?
N2 C12 . 1.469(4) ?
N3 C15 . 1.342(4) ?
N3 C19 . 1.341(4) ?
N4 H4A . 0.8600 ?
N4 H4B . 0.8600 ?
N5 C21 . 1.345(4) ?
N5 C25 . 1.337(4) ?
N6 C26 . 1.332(4) ?
N6 H6A . 0.8600 ?
N6 H6B . 0.8600 ?
C1 C2 . 1.510(4) ?
C2 C3 . 1.401(5) ?
C2 C7 . 1.384(5) ?
C3 C4 . 1.383(5) ?
C3 H3 . 0.9300 ?
C4 H4 . 0.9300 ?
C5 N1 . 1.468(5) ?
C5 C4 . 1.379(6) ?
C5 C6 . 1.377(6) ?
C6 H6 . 0.9300 ?
C7 C6 . 1.389(5) ?
C7 H7 . 0.9300 ?
C8 C9 . 1.509(4) ?
C9 C10 . 1.392(5) ?
C9 C14 . 1.399(4) ?
C10 C11 . 1.385(5) ?
C10 H10 . 0.9300 ?
C11 H11 . 0.9300 ?
C12 C11 . 1.384(6) ?
C13 C12 . 1.384(6) ?
C13 C14 . 1.384(5) ?
C13 H13 . 0.9300 ?
C14 H14 . 0.9300 ?
C15 C16 . 1.383(4) ?
C15 H15 . 0.9300 ?
C16 C17 . 1.388(5) ?
C16 C20 . 1.489(4) ?
C17 H17 . 0.9300 ?
C18 C17 . 1.388(5) ?
C18 H18 . 0.9300 ?
C19 C18 . 1.384(5) ?
C19 H19 . 0.9300 ?
C20 N4 . 1.329(4) ?
C21 H21 . 0.9300 ?
C22 C21 . 1.384(4) ?
C22 C23 . 1.391(4) ?
C23 C24 . 1.387(5) ?
C23 H23 . 0.9300 ?
C24 H24 . 0.9300 ?
C25 C24 . 1.391(5) ?
C25 H25 . 0.9300 ?
C26 O10 . 1.233(4) ?
C26 C22 . 1.497(4) ?

loop_
_geom_hbond_atom_site_label_D
_geom_hbond_atom_site_label_H
_geom_hbond_atom_site_label_A
_geom_hbond_site_symmetry_A
_geom_hbond_distance_DH
_geom_hbond_distance_HA
_geom_hbond_distance_DA
_geom_hbond_angle_DHA
_geom_hbond_publ_flag
N4 H4B O1 2_766 0.86 2.20 2.851(4) 132 yes
N6 H6A O1 2_655 0.86 1.98 2.814(4) 164 yes
N6 H6B O9 2_755 0.86 2.09 2.880(4) 153 yes
C15 H15 O6 . 0.93 2.45 3.079(4) 125 yes
C19 H19 O3 1_445 0.93 2.57 3.238(7) 130 yes
C21 H21 O10 2_655 0.93 2.38 3.058(4) 130 yes

loop_
_geom_torsion_atom_site_label_1
_geom_torsion_atom_site_label_2
_geom_torsion_atom_site_label_3
_geom_torsion_atom_site_label_4
_geom_torsion_site_symmetry_1
_geom_torsion_site_symmetry_4
_geom_torsion
O6 Zn1 O2 C1 . . -91.7(3)
O10 Zn1 O2 C1 2_655 . 85.6(3)
N3 Zn1 O2 C1 . . -3.1(3)
N5 Zn1 O2 C1 . . 173.0(3)
O2 Zn1 O6 C8 . . -138.6(4)
O5 Zn1 O6 C8 2_755 . 47.6(4)
N3 Zn1 O6 C8 . . 134.1(4)
N5 Zn1 O6 C8 . . -39.2(4)
O2 Zn1 N3 C15 . . -59.4(2)
O2 Zn1 N3 C19 . . 108.8(3)
O5 Zn1 N3 C15 2_755 . 127.5(2)
O5 Zn1 N3 C19 2_755 . -64.4(3)
O6 Zn1 N3 C15 . . 27.6(2)
O6 Zn1 N3 C19 . . -164.2(3)
O10 Zn1 N3 C15 2_655 . -149.2(2)
O10 Zn1 N3 C19 2_655 . 19.0(3)
O2 Zn1 N5 C21 . . -115.0(2)
O2 Zn1 N5 C25 . . 81.2(3)
O5 Zn1 N5 C21 2_755 . 57.8(2)
O5 Zn1 N5 C25 2_755 . -106.0(3)
O6 Zn1 N5 C21 . . 157.2(2)
O6 Zn1 N5 C25 . . -6.6(3)
O10 Zn1 N5 C21 2_655 . -25.7(2)
O10 Zn1 N5 C25 2_655 . 170.5(3)
Zn1 O2 C1 O1 . . -73.4(5)
Zn1 O2 C1 C2 . . 105.2(4)
Zn1 O5 C8 O6 2_755 . -77.3(4)
Zn1 O5 C8 C9 2_755 . 104.0(3)
Zn1 O6 C8 O5 . . -7.5(6)
Zn1 O6 C8 C9 . . 171.2(2)
O7 N2 C12 C11 . . 175.7(5)
O7 N2 C12 C13 . . -5.9(6)
O8 N2 C12 C11 . . -5.8(6)
O8 N2 C12 C13 . . 172.6(4)
Zn1 N3 C15 C16 . . 166.7(3)
C19 N3 C15 C16 . . -2.4(5)
C15 N3 C19 C18 . . 1.7(6)
Zn1 N3 C19 C18 . . -166.4(3)
Zn1 N5 C21 C22 . . -163.3(2)
C25 N5 C21 C22 . . 1.8(5)
Zn1 N5 C25 C24 . . 161.1(3)
C21 N5 C25 C24 . . -2.6(5)
O1 C1 C2 C3 . . 13.6(5)
O1 C1 C2 C7 . . -168.2(4)
O2 C1 C2 C3 . . -165.0(4)
O2 C1 C2 C7 . . 13.1(5)
C1 C2 C3 C4 . . 178.5(4)
C7 C2 C3 C4 . . 0.3(6)
C1 C2 C7 C6 . . -178.9(4)
C3 C2 C7 C6 . . -0.7(6)
C2 C3 C4 C5 . . -0.4(7)
C4 C5 N1 O3 . . -175.7(5)
C4 C5 N1 O4 . . 2.9(6)
C6 C5 N1 O3 . . 3.8(7)
C6 C5 N1 O4 . . -177.6(4)
N1 C5 C4 C3 . . -179.4(4)
C6 C5 C4 C3 . . 1.0(7)
N1 C5 C6 C7 . . 179.0(4)
C4 C5 C6 C7 . . -1.5(7)
C2 C7 C6 C5 . . 1.3(6)
O5 C8 C9 C10 . . -167.0(3)
O5 C8 C9 C14 . . 12.4(4)
O6 C8 C9 C10 . . 14.2(5)
O6 C8 C9 C14 . . -166.4(3)
C8 C9 C10 C11 . . -179.5(4)
C14 C9 C10 C11 . . 1.1(6)
C8 C9 C14 C13 . . 179.4(3)
C10 C9 C14 C13 . . -1.2(5)
C9 C10 C11 C12 . . 0.1(6)
N2 C12 C11 C10 . . 177.2(4)
C13 C12 C11 C10 . . -1.3(6)
C14 C13 C12 N2 . . -177.2(4)
C14 C13 C12 C11 . . 1.2(6)
C12 C13 C14 C9 . . 0.1(6)
N3 C15 C16 C17 . . 0.4(5)
N3 C15 C16 C20 . . -179.1(3)
C15 C16 C17 C18 . . 2.4(6)
C20 C16 C17 C18 . . -178.1(4)
C15 C16 C20 O9 . . -33.3(5)
C15 C16 C20 N4 . . 145.8(3)
C17 C16 C20 O9 . . 147.2(4)
C17 C16 C20 N4 . . -33.7(5)
C19 C18 C17 C16 . . -3.0(7)
N3 C19 C18 C17 . . 1.0(7)
C23 C22 C21 N5 . . 0.9(5)
C26 C22 C21 N5 . . -178.9(3)
C21 C22 C23 C24 . . -3.0(5)
C26 C22 C23 C24 . . 176.8(3)
C22 C23 C24 C25 . . 2.3(6)
N5 C25 C24 C23 . . 0.5(6)
N6 C26 O10 Zn1 . 2_655 -1.0(7)
C22 C26 O10 Zn1 . 2_655 178.5(3)
O10 C26 C22 C21 . . 36.8(4)
O10 C26 C22 C23 . . -142.9(3)
N6 C26 C22 C21 . . -143.6(3)
N6 C26 C22 C23 . . 36.6(5)

_cod_database_fobs_code 2240575
